data_7700514
loop_
_publ_author_name
'Wolf, Silke'
'Feldmann, Claus'

_publ_section_title
;
 Ionic-liquid-based synthesis of tellurium-rhenium carbonyls with specific
 reaction control.
;
_journal_issue 41
_journal_name_full 'Dalton transactions (Cambridge, England : 2003)'
_journal_page_first 15521
_journal_page_last 15528
_journal_paper_doi 10.1039/c9dt01897b
_journal_volume 48
_journal_year 2019
_chemical_formula_sum 'C3 I7 O3 Re Te3'
_chemical_formula_weight 1541.33
_space_group_crystal_system triclinic
_space_group_IT_number 2
_space_group_name_Hall '-P 1'
_space_group_name_H-M_alt 'P -1'
_symmetry_space_group_name_Hall '-P 1'
_symmetry_space_group_name_H-M 'P -1'
_audit_creation_method SHELXL-2013
_audit_update_record
;
2019-06-28 deposited with the CCDC.    2019-07-10 downloaded from the CCDC.
;
_cell_angle_alpha 84.28(3)
_cell_angle_beta 72.82(3)
_cell_angle_gamma 85.97(3)
_cell_formula_units_Z 2
_cell_length_a 8.5380(17)
_cell_length_b 9.961(2)
_cell_length_c 13.229(3)
_cell_measurement_reflns_used 10458
_cell_measurement_temperature 200(2)
_cell_measurement_theta_max 58.6
_cell_measurement_theta_min 4.1
_cell_volume 1068.5(4)
_computing_cell_refinement
;
X-Area Recipe 1.33.0.0 (STOE, 2015)
PLATON (A.L.Spek, 2009)
;
_computing_data_collection 'X-Area 1.31.127.0 (STOE, 2016)'
_computing_data_reduction
;
X-Area Integrate 1.71.0.0 (STOE, 2016)
X-Area LANA 1.70.0.0 (STOE, 2017)
PLATON (A.L.Spek, 2009)
;
_computing_molecular_graphics 'Diamond 4'
_computing_publication_material
;
STOE & Cie GmbH, X-Area, software package for collecting single-crystal or
multi-domain crystal data on STOE area-detector diffractometers, for image 
processing, for the correction and scaling of reflection intensities and 
for outlier rejection, version 1.77, Darmstadt 2016
MS Word (Microsoft)
Diamond 4
;
_computing_structure_refinement 'SHELXL-2013 (Sheldrick, 2013)'
_computing_structure_solution 'SHELXS-2013 (Sheldrick, 2013)'
_diffrn_ambient_temperature 200(2)
_diffrn_detector_area_resol_mean 'image plate'
_diffrn_measured_fraction_theta_full 0.942
_diffrn_measured_fraction_theta_max 0.913
_diffrn_measurement_device_type graphite
_diffrn_measurement_method 'STOE IPDS II'
_diffrn_radiation_type MoK\a
_diffrn_radiation_wavelength 0.71073
_diffrn_reflns_av_R_equivalents 0.0583
_diffrn_reflns_av_unetI/netI 0.1287
_diffrn_reflns_Laue_measured_fraction_full 0.942
_diffrn_reflns_Laue_measured_fraction_max 0.913
_diffrn_reflns_limit_h_max 10
_diffrn_reflns_limit_h_min -11
_diffrn_reflns_limit_k_max 13
_diffrn_reflns_limit_k_min -13
_diffrn_reflns_limit_l_max 18
_diffrn_reflns_limit_l_min -18
_diffrn_reflns_number 10377
_diffrn_reflns_point_group_measured_fraction_full 0.942
_diffrn_reflns_point_group_measured_fraction_max 0.913
_diffrn_reflns_theta_full 25.000
_diffrn_reflns_theta_max 29.234
_diffrn_reflns_theta_min 1.617
_diffrn_source 'fine-focus sealed tube'
_exptl_absorpt_coefficient_mu 19.807
_exptl_absorpt_correction_T_max 0.9093
_exptl_absorpt_correction_T_min 0.8017
_exptl_absorpt_correction_type numerical
_exptl_absorpt_process_details
'(X-RED, Data Reduction Program, Version 1.14, Stoe & Cie GmbH, Darmstadt 1999.; X-SHAPE, Crystal Optimisation for Numerical Absorption Correction, Version 1.06, Stoe & Cie GmbH, Darmstadt 1999.)'
_exptl_crystal_colour red
_exptl_crystal_density_diffrn 4.790
_exptl_crystal_description prism
_exptl_crystal_F_000 1288
_exptl_crystal_size_max 0.510
_exptl_crystal_size_mid 0.490
_exptl_crystal_size_min 0.420
_refine_diff_density_max 1.911
_refine_diff_density_min -1.871
_refine_diff_density_rms 0.278
_refine_ls_extinction_method none
_refine_ls_goodness_of_fit_ref 0.705
_refine_ls_hydrogen_treatment undef
_refine_ls_matrix_type full
_refine_ls_number_parameters 154
_refine_ls_number_reflns 5317
_refine_ls_number_restraints 0
_refine_ls_restrained_S_all 0.705
_refine_ls_R_factor_all 0.0915
_refine_ls_R_factor_gt 0.0332
_refine_ls_shift/su_max 0.000
_refine_ls_shift/su_mean 0.000
_refine_ls_structure_factor_coef Fsqd
_refine_ls_weighting_details
;
 w=1/[\s^2^(Fo^2^)+(0.0096P)^2^]
 where P=(Fo^2^+2Fc^2^)/3
;
_refine_ls_weighting_scheme calc
_refine_ls_wR_factor_gt 0.0469
_refine_ls_wR_factor_ref 0.0548
_reflns_Friedel_coverage 0.000
_reflns_number_gt 2691
_reflns_number_total 5317
_reflns_threshold_expression 'I > 2\s(I)'
_cod_data_source_file c9dt01897b2.cif
_cod_data_source_block Re(CO)3Te3I7
_cod_depositor_comments 'Adding full bibliography for 7700512--7700515.cif.'
_cod_original_cell_volume 1068.6(4)
_cod_database_code 7700514
_shelx_space_group_comment
;
The symmetry employed for this shelxl refinement is uniquely defined
by the following loop, which should always be used as a source of
symmetry information in preference to the above space-group names.
They are only intended as comments.
;
_shelxl_version_number 2013-2

loop_
_space_group_symop_operation_xyz
'x, y, z'
'-x, -y, -z'

loop_
_atom_site_label
_atom_site_type_symbol
_atom_site_fract_x
_atom_site_fract_y
_atom_site_fract_z
_atom_site_U_iso_or_equiv
_atom_site_adp_type
_atom_site_occupancy
_atom_site_site_symmetry_order
_atom_site_calc_flag
Re1 Re 0.15627(5) 0.18944(5) 0.30588(3) 0.02371(11) Uani 1 1 d
C1 C 0.0610(15) 0.2933(13) 0.4283(10) 0.039(3) Uani 1 1 d
O1 O 0.0005(11) 0.3438(9) 0.5022(7) 0.044(2) Uani 1 1 d
C2 C 0.1792(13) 0.0315(13) 0.3974(9) 0.033(3) Uani 1 1 d
O2 O 0.1887(10) -0.0637(8) 0.4530(6) 0.041(2) Uani 1 1 d
C3 C -0.0570(14) 0.1372(11) 0.3073(9) 0.028(3) Uani 1 1 d
O3 O -0.1865(10) 0.1092(8) 0.3115(7) 0.042(2) Uani 1 1 d
Te1 Te 0.30105(9) 0.04487(8) 0.13585(6) 0.02980(19) Uani 1 1 d
Te2 Te 0.13306(9) 0.40668(8) 0.16597(6) 0.03017(19) Uani 1 1 d
Te3 Te 0.45566(9) 0.27499(8) 0.29832(6) 0.03075(19) Uani 1 1 d
I1 I 0.51146(10) 0.30380(8) 0.03874(6) 0.0372(2) Uani 1 1 d
I2 I 0.56280(10) -0.07412(8) 0.19857(6) 0.0392(2) Uani 1 1 d
I3 I 0.01840(12) 0.27814(9) 0.02924(7) 0.0468(2) Uani 1 1 d
I4 I 0.37394(10) 0.54662(8) 0.29781(7) 0.0436(2) Uani 1 1 d
I5 I 0.09358(10) -0.17478(8) 0.20145(7) 0.0404(2) Uani 1 1 d
I6 I -0.16647(10) 0.51633(8) 0.27967(8) 0.0465(2) Uani 1 1 d
I7 I 0.43907(11) 0.23110(10) 0.51064(7) 0.0523(3) Uani 1 1 d

loop_
_atom_site_aniso_label
_atom_site_aniso_U_11
_atom_site_aniso_U_22
_atom_site_aniso_U_33
_atom_site_aniso_U_23
_atom_site_aniso_U_13
_atom_site_aniso_U_12
Re1 0.0241(2) 0.0242(2) 0.0224(2) -0.00212(19) -0.0060(2) -0.00132(19)
C1 0.043(8) 0.040(7) 0.029(7) -0.004(6) 0.001(6) -0.013(6)
O1 0.053(6) 0.048(6) 0.030(5) -0.006(4) -0.009(4) -0.002(5)
C2 0.021(6) 0.053(8) 0.023(6) -0.020(6) 0.003(5) 0.000(6)
O2 0.048(5) 0.035(5) 0.033(5) 0.009(4) -0.008(4) 0.004(4)
C3 0.024(6) 0.026(6) 0.032(6) 0.000(5) -0.007(5) -0.002(5)
O3 0.036(5) 0.038(5) 0.051(6) -0.011(4) -0.013(5) 0.003(4)
Te1 0.0354(4) 0.0295(4) 0.0241(4) -0.0052(3) -0.0073(3) -0.0001(3)
Te2 0.0330(4) 0.0268(4) 0.0315(4) -0.0003(3) -0.0114(4) -0.0008(3)
Te3 0.0274(4) 0.0317(4) 0.0349(4) -0.0054(4) -0.0111(3) 0.0004(3)
I1 0.0382(5) 0.0332(4) 0.0332(4) -0.0001(4) 0.0003(4) -0.0053(3)
I2 0.0375(5) 0.0411(5) 0.0397(4) -0.0054(4) -0.0134(4) 0.0055(4)
I3 0.0616(6) 0.0454(5) 0.0433(5) -0.0051(4) -0.0300(4) -0.0032(4)
I4 0.0414(5) 0.0303(4) 0.0622(6) -0.0102(4) -0.0181(4) -0.0006(4)
I5 0.0443(5) 0.0303(4) 0.0462(5) -0.0088(4) -0.0095(4) -0.0076(4)
I6 0.0312(4) 0.0361(5) 0.0654(6) -0.0025(4) -0.0051(4) 0.0032(4)
I7 0.0522(6) 0.0727(7) 0.0378(5) -0.0126(5) -0.0227(4) 0.0113(5)

loop_
_atom_type_symbol
_atom_type_description
_atom_type_scat_dispersion_real
_atom_type_scat_dispersion_imag
_atom_type_scat_source
C C 0.0033 0.0016 'International Tables Vol C Tables 4.2.6.8 and 6.1.1.4'
O O 0.0106 0.0060 'International Tables Vol C Tables 4.2.6.8 and 6.1.1.4'
Te Te -0.5308 1.6751 'International Tables Vol C Tables 4.2.6.8 and 6.1.1.4'
I I -0.4742 1.8119 'International Tables Vol C Tables 4.2.6.8 and 6.1.1.4'
Re Re -1.0185 7.2310 'International Tables Vol C Tables 4.2.6.8 and 6.1.1.4'

loop_
_geom_angle_atom_site_label_1
_geom_angle_atom_site_label_2
_geom_angle_atom_site_label_3
_geom_angle
C2 Re1 C3 90.6(5)
C2 Re1 C1 90.7(5)
C3 Re1 C1 91.3(5)
C2 Re1 Te3 92.2(4)
C3 Re1 Te3 177.2(3)
C1 Re1 Te3 88.4(4)
C2 Re1 Te1 88.7(3)
C3 Re1 Te1 90.8(3)
C1 Re1 Te1 177.8(4)
Te3 Re1 Te1 89.52(4)
C2 Re1 Te2 176.8(3)
C3 Re1 Te2 89.7(3)
C1 Re1 Te2 92.4(3)
Te3 Re1 Te2 87.47(4)
Te1 Re1 Te2 88.11(3)
O1 C1 Re1 174.5(11)
O2 C2 Re1 178.3(10)
O3 C3 Re1 177.2(11)
Re1 Te1 I2 99.49(4)
Re1 Te1 I5 96.42(4)
I2 Te1 I5 97.29(4)
Re1 Te1 I1 85.92(4)
I2 Te1 I1 89.32(4)
I5 Te1 I1 172.51(4)
Re1 Te2 I3 98.61(4)
Re1 Te2 I6 98.46(4)
I3 Te2 I6 96.93(5)
Re1 Te3 I4 97.34(4)
Re1 Te3 I7 99.69(4)
I4 Te3 I7 97.04(5)

loop_
_geom_bond_atom_site_label_1
_geom_bond_atom_site_label_2
_geom_bond_distance
Re1 C2 1.923(12)
Re1 C3 1.923(12)
Re1 C1 1.948(13)
Re1 Te3 2.7218(12)
Re1 Te1 2.7229(13)
Re1 Te2 2.7397(12)
C1 O1 1.113(13)
C2 O2 1.154(12)
C3 O3 1.143(13)
Te1 I2 2.7595(13)
Te1 I5 2.8170(15)
Te1 I1 3.1869(15)
Te2 I3 2.7483(15)
Te2 I6 2.7674(15)
Te3 I4 2.7462(13)
Te3 I7 2.7621(13)
